data_4063774
loop_
_publ_author_name
'Li, Fei'
'Cheng, Jie'
'Chai, Xiaohong'
'Jin, Shan'
'Wu, Xianghua'
'Yu, Guang-Ao'
'Liu, Sheng Hua'
'Chen, George Z.'

_publ_section_title
;
 Synthesis, Characterization, and Electrochemical Properties of
 Diruthenium Complexes Bridged by Anthraquinones
;
_journal_issue 7
_journal_name_full Organometallics
_journal_page_first 1830
_journal_paper_doi 10.1021/om100932u
_journal_volume 30
_journal_year 2011
_chemical_formula_moiety 'C38 H64 Cl2 O4 P6 Ru2, C H2 Cl2, H2 O'
_chemical_formula_sum 'C39 H68 Cl4 O5 P6 Ru2'
_chemical_formula_weight 1146.69
_chemical_name_systematic
; 
 ? 
;
_space_group_IT_number 14
_symmetry_cell_setting monoclinic
_symmetry_space_group_name_Hall '-P 2ybc'
_symmetry_space_group_name_H-M 'P 1 21/c 1'
_atom_sites_solution_hydrogens geom
_atom_sites_solution_primary direct
_atom_sites_solution_secondary difmap
_audit_creation_method SHELXL-97
_cell_angle_alpha 90.00
_cell_angle_beta 109.04(1)
_cell_angle_gamma 90.00
_cell_formula_units_Z 4
_cell_length_a 17.8930(9)
_cell_length_b 17.5966(8)
_cell_length_c 18.3564(9)
_cell_measurement_reflns_used 7768
_cell_measurement_temperature 298(2)
_cell_measurement_theta_max 24.81
_cell_measurement_theta_min 2.31
_cell_volume 5463.4(6)
_computing_cell_refinement 'Bruker SMART'
_computing_data_collection 'Bruker SMART'
_computing_data_reduction 'Bruker SAINT'
_computing_molecular_graphics 'Bruker SHELXTL'
_computing_publication_material 'Bruker SHELXTL'
_computing_structure_refinement 'SHELXL-97 (Sheldrick, 1997)'
_computing_structure_solution 'SHELXS-97 (Sheldrick, 1990)'
_diffrn_ambient_temperature 298(2)
_diffrn_measured_fraction_theta_full 0.998
_diffrn_measured_fraction_theta_max 0.998
_diffrn_measurement_device_type 'CCD area detector'
_diffrn_measurement_method 'phi and omega scans'
_diffrn_radiation_monochromator graphite
_diffrn_radiation_source 'fine-focus sealed tube'
_diffrn_radiation_type MoK\a
_diffrn_radiation_wavelength 0.71073
_diffrn_reflns_av_R_equivalents 0.0511
_diffrn_reflns_av_sigmaI/netI 0.0573
_diffrn_reflns_limit_h_max 22
_diffrn_reflns_limit_h_min -22
_diffrn_reflns_limit_k_max 22
_diffrn_reflns_limit_k_min -11
_diffrn_reflns_limit_l_max 23
_diffrn_reflns_limit_l_min -23
_diffrn_reflns_number 33199
_diffrn_reflns_theta_full 27.00
_diffrn_reflns_theta_max 27.00
_diffrn_reflns_theta_min 1.80
_exptl_absorpt_coefficient_mu 0.960
_exptl_absorpt_correction_T_max 0.9102
_exptl_absorpt_correction_T_min 0.8313
_exptl_absorpt_correction_type multi-scan
_exptl_absorpt_process_details 'SADABS, Sheldrick,1997'
_exptl_crystal_colour red
_exptl_crystal_density_diffrn 1.394
_exptl_crystal_density_method 'not measured'
_exptl_crystal_description block
_exptl_crystal_F_000 2352
_exptl_crystal_size_max 0.20
_exptl_crystal_size_mid 0.10
_exptl_crystal_size_min 0.10
_refine_diff_density_max 0.900
_refine_diff_density_min -0.732
_refine_diff_density_rms 0.091
_refine_ls_extinction_method none
_refine_ls_goodness_of_fit_ref 1.127
_refine_ls_hydrogen_treatment constr
_refine_ls_matrix_type full
_refine_ls_number_parameters 523
_refine_ls_number_reflns 11902
_refine_ls_number_restraints 0
_refine_ls_restrained_S_all 1.127
_refine_ls_R_factor_all 0.0855
_refine_ls_R_factor_gt 0.0636
_refine_ls_shift/su_max 0.000
_refine_ls_shift/su_mean 0.000
_refine_ls_structure_factor_coef Fsqd
_refine_ls_weighting_details 'calc w=1/[\s^2^(Fo^2^)+(0.0614P)^2^+2.4958P] where P=(Fo^2^+2Fc^2^)/3'
_refine_ls_weighting_scheme calc
_refine_ls_wR_factor_gt 0.1412
_refine_ls_wR_factor_ref 0.1519
_reflns_number_gt 9166
_reflns_number_total 11902
_reflns_threshold_expression >2sigma(I)
_cod_data_source_file om100932u_si_001.cif
_cod_data_source_block 091010am
_cod_depositor_comments
;
The following automatic conversions were performed:

'_symmetry_cell_setting' value 'Monoclinic' changed to 'monoclinic'
according to /home/saulius/struct/CIF-dictionaries/cif_core.dic
dictionary named 'cif_core.dic' version 2.4.1 from 2010-06-29.

Automatic conversion script
Id: cif_fix_values 1715 2011-07-08 13:25:40Z adriana 
;
_cod_original_cell_volume 5463.4(5)
_cod_original_sg_symbol_H-M 'P 21/c'
_cod_database_code 4063774

loop_
_symmetry_equiv_pos_as_xyz
'x, y, z'
'-x, y+1/2, -z+1/2'
'-x, -y, -z'
'x, -y-1/2, z-1/2'

loop_
_atom_site_label
_atom_site_type_symbol
_atom_site_fract_x
_atom_site_fract_y
_atom_site_fract_z
_atom_site_U_iso_or_equiv
_atom_site_adp_type
_atom_site_occupancy
_atom_site_symmetry_multiplicity
_atom_site_calc_flag
_atom_site_refinement_flags
C1 C 0.1584(5) -0.1494(5) 0.8946(4) 0.102(3) Uani 1 1 d .
H1A H 0.1038 -0.1553 0.8642 0.153 Uiso 1 1 calc R
H1B H 0.1707 -0.0963 0.9025 0.153 Uiso 1 1 calc R
H1C H 0.1681 -0.1740 0.9435 0.153 Uiso 1 1 calc R
C2 C 0.1934(5) -0.2919(4) 0.8404(4) 0.099(2) Uani 1 1 d .
H2A H 0.2033 -0.3107 0.8918 0.149 Uiso 1 1 calc R
H2B H 0.2244 -0.3202 0.8159 0.149 Uiso 1 1 calc R
H2C H 0.1383 -0.2976 0.8116 0.149 Uiso 1 1 calc R
C3 C 0.3135(4) -0.1898(5) 0.9250(4) 0.103(3) Uani 1 1 d .
H3A H 0.3057 -0.2123 0.9697 0.155 Uiso 1 1 calc R
H3B H 0.3303 -0.1381 0.9360 0.155 Uiso 1 1 calc R
H3C H 0.3531 -0.2178 0.9115 0.155 Uiso 1 1 calc R
C4 C 0.0605(4) -0.0143(4) 0.7401(5) 0.098(2) Uani 1 1 d .
H4A H 0.0107 0.0065 0.7090 0.147 Uiso 1 1 calc R
H4B H 0.1006 0.0242 0.7497 0.147 Uiso 1 1 calc R
H4C H 0.0563 -0.0315 0.7883 0.147 Uiso 1 1 calc R
C5 C 0.0157(4) -0.1657(4) 0.6953(4) 0.089(2) Uani 1 1 d .
H5A H 0.0239 -0.1779 0.7483 0.134 Uiso 1 1 calc R
H5B H 0.0225 -0.2106 0.6684 0.134 Uiso 1 1 calc R
H5C H -0.0369 -0.1464 0.6720 0.134 Uiso 1 1 calc R
C6 C 0.0450(4) -0.0625(5) 0.5913(4) 0.092(2) Uani 1 1 d .
H6A H 0.0503 -0.1020 0.5573 0.137 Uiso 1 1 calc R
H6B H 0.0725 -0.0179 0.5836 0.137 Uiso 1 1 calc R
H6C H -0.0099 -0.0509 0.5806 0.137 Uiso 1 1 calc R
C7 C 0.4291(4) -0.1039(5) 0.7924(5) 0.117(3) Uani 1 1 d .
H7A H 0.4771 -0.1158 0.7824 0.176 Uiso 1 1 calc R
H7B H 0.4372 -0.1094 0.8465 0.176 Uiso 1 1 calc R
H7C H 0.4140 -0.0524 0.7771 0.176 Uiso 1 1 calc R
C8 C 0.3688(5) -0.1760(5) 0.6470(5) 0.134(4) Uani 1 1 d .
H8A H 0.4223 -0.1919 0.6557 0.201 Uiso 1 1 calc R
H8B H 0.3601 -0.1276 0.6215 0.201 Uiso 1 1 calc R
H8C H 0.3332 -0.2128 0.6152 0.201 Uiso 1 1 calc R
C9 C 0.3857(4) -0.2616(4) 0.7775(4) 0.094(2) Uani 1 1 d .
H9A H 0.3503 -0.2998 0.7481 0.141 Uiso 1 1 calc R
H9B H 0.3872 -0.2640 0.8302 0.141 Uiso 1 1 calc R
H9C H 0.4378 -0.2703 0.7750 0.141 Uiso 1 1 calc R
C10 C 0.2533(3) -0.0429(3) 0.7821(3) 0.0536(13) Uani 1 1 d .
C11 C 0.2248(3) -0.0742(3) 0.6280(3) 0.0405(11) Uani 1 1 d .
H11 H 0.1997 -0.0994 0.5820 0.049 Uiso 1 1 calc R
C12 C 0.2578(3) -0.0079(3) 0.6212(2) 0.0406(11) Uani 1 1 d .
H12 H 0.2803 0.0204 0.6657 0.049 Uiso 1 1 calc R
C13 C 0.2612(3) 0.0237(3) 0.5479(2) 0.0382(10) Uani 1 1 d .
C14 C 0.1974(3) 0.0139(3) 0.4803(3) 0.0454(12) Uani 1 1 d .
H14 H 0.1529 -0.0117 0.4831 0.054 Uiso 1 1 calc R
C15 C 0.1972(3) 0.0401(3) 0.4100(3) 0.0459(12) Uani 1 1 d .
H15 H 0.1531 0.0311 0.3669 0.055 Uiso 1 1 calc R
C16 C 0.2611(3) 0.0799(3) 0.4007(2) 0.0384(10) Uani 1 1 d .
C17 C 0.3266(2) 0.0910(3) 0.4674(2) 0.0363(10) Uani 1 1 d .
C18 C 0.3278(3) 0.0619(3) 0.5403(2) 0.0376(10) Uani 1 1 d .
C19 C 0.4023(3) 0.0670(3) 0.6061(3) 0.0498(12) Uani 1 1 d .
C20 C 0.4776(3) 0.0762(3) 0.5880(3) 0.0460(12) Uani 1 1 d .
C21 C 0.4746(3) 0.1084(3) 0.5187(3) 0.0437(11) Uani 1 1 d .
C22 C 0.3976(3) 0.1324(3) 0.4631(3) 0.0466(12) Uani 1 1 d .
C23 C 0.5440(3) 0.1193(3) 0.5024(3) 0.0628(16) Uani 1 1 d .
H23 H 0.5429 0.1432 0.4569 0.075 Uiso 1 1 calc R
C24 C 0.6143(3) 0.0950(4) 0.5532(4) 0.0765(19) Uani 1 1 d .
H24 H 0.6606 0.1001 0.5409 0.092 Uiso 1 1 calc R
C25 C 0.6169(3) 0.0634(4) 0.6220(4) 0.0726(19) Uani 1 1 d .
H25 H 0.6652 0.0481 0.6566 0.087 Uiso 1 1 calc R
C26 C 0.5494(3) 0.0541(3) 0.6406(3) 0.0582(14) Uani 1 1 d .
H26 H 0.5517 0.0332 0.6878 0.070 Uiso 1 1 calc R
C27 C 0.2609(3) 0.1008(3) 0.3230(2) 0.0424(11) Uani 1 1 d .
H27 H 0.3102 0.1093 0.3176 0.051 Uiso 1 1 calc R
C28 C 0.1988(3) 0.1089(2) 0.2594(2) 0.0355(10) Uani 1 1 d .
H28 H 0.1501 0.1039 0.2668 0.043 Uiso 1 1 calc R
C29 C 0.1457(6) 0.2764(4) 0.2544(4) 0.114(3) Uani 1 1 d .
H29A H 0.1628 0.2393 0.2949 0.171 Uiso 1 1 calc R
H29B H 0.0895 0.2726 0.2302 0.171 Uiso 1 1 calc R
H29C H 0.1589 0.3264 0.2758 0.171 Uiso 1 1 calc R
C30 C 0.2907(4) 0.2984(4) 0.2305(5) 0.126(3) Uani 1 1 d .
H30A H 0.3197 0.2990 0.1948 0.188 Uiso 1 1 calc R
H30B H 0.3182 0.2677 0.2743 0.188 Uiso 1 1 calc R
H30C H 0.2856 0.3493 0.2471 0.188 Uiso 1 1 calc R
C31 C 0.1462(4) 0.3321(4) 0.1145(4) 0.085(2) Uani 1 1 d .
H31A H 0.1439 0.3786 0.1410 0.127 Uiso 1 1 calc R
H31B H 0.0935 0.3160 0.0858 0.127 Uiso 1 1 calc R
H31C H 0.1756 0.3400 0.0798 0.127 Uiso 1 1 calc R
C32 C 0.1381(5) -0.0476(3) 0.1986(4) 0.087(2) Uani 1 1 d .
H32A H 0.0885 -0.0246 0.1956 0.131 Uiso 1 1 calc R
H32B H 0.1747 -0.0417 0.2498 0.131 Uiso 1 1 calc R
H32C H 0.1302 -0.1007 0.1866 0.131 Uiso 1 1 calc R
C33 C 0.2664(4) -0.0556(4) 0.1421(5) 0.098(2) Uani 1 1 d .
H33A H 0.2535 -0.1086 0.1339 0.148 Uiso 1 1 calc R
H33B H 0.3024 -0.0483 0.1934 0.148 Uiso 1 1 calc R
H33C H 0.2905 -0.0384 0.1054 0.148 Uiso 1 1 calc R
C34 C 0.1086(4) -0.0393(4) 0.0422(4) 0.094(2) Uani 1 1 d .
H34A H 0.1189 -0.0167 -0.0012 0.142 Uiso 1 1 calc R
H34B H 0.0556 -0.0276 0.0401 0.142 Uiso 1 1 calc R
H34C H 0.1148 -0.0934 0.0408 0.142 Uiso 1 1 calc R
C35 C 0.2317(6) 0.0860(5) -0.0295(5) 0.127(3) Uani 1 1 d .
H35A H 0.1976 0.0426 -0.0446 0.191 Uiso 1 1 calc R
H35B H 0.2816 0.0705 0.0064 0.191 Uiso 1 1 calc R
H35C H 0.2400 0.1079 -0.0742 0.191 Uiso 1 1 calc R
C36 C 0.2418(7) 0.2354(5) -0.0004(5) 0.156(5) Uani 1 1 d .
H36A H 0.2550 0.2269 -0.0464 0.233 Uiso 1 1 calc R
H36B H 0.2895 0.2408 0.0427 0.233 Uiso 1 1 calc R
H36C H 0.2108 0.2808 -0.0061 0.233 Uiso 1 1 calc R
C37 C 0.0903(5) 0.1695(7) -0.0555(4) 0.153(4) Uani 1 1 d .
H37A H 0.0962 0.1935 -0.1002 0.230 Uiso 1 1 calc R
H37B H 0.0586 0.2011 -0.0345 0.230 Uiso 1 1 calc R
H37C H 0.0650 0.1211 -0.0696 0.230 Uiso 1 1 calc R
C38 C 0.2995(3) 0.1261(3) 0.1724(3) 0.0561(14) Uani 1 1 d .
C39 C 0.4569(9) 0.3617(10) 0.3938(10) 0.248(9) Uani 1 1 d .
H39A H 0.4520 0.3069 0.3881 0.298 Uiso 1 1 d R
H39B H 0.4122 0.3847 0.3549 0.298 Uiso 1 1 d R
Cl1 Cl 0.17695(10) -0.24552(8) 0.64879(9) 0.0730(4) Uani 1 1 d .
Cl2 Cl 0.04744(7) 0.13574(8) 0.11299(7) 0.0571(3) Uani 1 1 d .
Cl3 Cl 0.5380(4) 0.3890(5) 0.3816(4) 0.363(4) Uani 1 1 d .
Cl4 Cl 0.4571(4) 0.3866(6) 0.4809(6) 0.440(6) Uani 1 1 d .
O1 O 0.2738(3) 0.0108(3) 0.8176(3) 0.0855(14) Uani 1 1 d .
O2 O 0.4057(2) 0.0618(3) 0.6735(2) 0.0874(15) Uani 1 1 d .
O3 O 0.3942(2) 0.1825(3) 0.4163(2) 0.0765(12) Uani 1 1 d .
O4 O 0.3670(2) 0.1216(3) 0.1898(3) 0.0952(16) Uani 1 1 d .
O5 O 0.9399(5) 0.2152(5) 0.5261(5) 0.225(4) Uani 1 1 d .
H5D H 0.9615 0.2567 0.5476 0.338 Uiso 1 1 d R
H5E H 0.9577 0.1925 0.4936 0.338 Uiso 1 1 d R
P1 P 0.22021(9) -0.19230(9) 0.84427(8) 0.0559(4) Uani 1 1 d .
P2 P 0.08689(8) -0.09402(9) 0.68978(9) 0.0573(4) Uani 1 1 d .
P3 P 0.35119(9) -0.16805(10) 0.73819(9) 0.0651(4) Uani 1 1 d .
P4 P 0.19428(10) 0.25927(8) 0.18422(8) 0.0558(4) Uani 1 1 d .
P5 P 0.17746(8) -0.00202(8) 0.13033(8) 0.0473(3) Uani 1 1 d .
P6 P 0.18612(10) 0.15602(9) 0.01562(8) 0.0614(4) Uani 1 1 d .
Ru1 Ru 0.22146(2) -0.12988(2) 0.72772(2) 0.04086(12) Uani 1 1 d .
Ru2 Ru 0.19258(2) 0.13100(2) 0.146104(19) 0.03673(11) Uani 1 1 d .

loop_
_atom_site_aniso_label
_atom_site_aniso_U_11
_atom_site_aniso_U_22
_atom_site_aniso_U_33
_atom_site_aniso_U_23
_atom_site_aniso_U_13
_atom_site_aniso_U_12
C1 0.127(6) 0.128(7) 0.077(5) 0.019(5) 0.070(5) 0.025(5)
C2 0.142(7) 0.062(4) 0.096(5) 0.018(4) 0.041(5) -0.014(4)
C3 0.096(5) 0.153(8) 0.052(4) 0.015(5) 0.011(4) 0.002(5)
C4 0.087(5) 0.079(5) 0.143(7) -0.005(5) 0.057(5) 0.024(4)
C5 0.060(4) 0.099(5) 0.109(6) 0.001(5) 0.026(4) -0.020(4)
C6 0.056(4) 0.134(7) 0.077(4) 0.030(5) 0.012(3) 0.014(4)
C7 0.053(4) 0.124(7) 0.168(9) 0.024(6) 0.027(5) 0.004(4)
C8 0.164(8) 0.167(8) 0.118(6) 0.073(6) 0.110(6) 0.104(7)
C9 0.100(5) 0.096(5) 0.100(5) 0.041(5) 0.052(4) 0.051(4)
C10 0.070(4) 0.055(3) 0.042(3) -0.001(3) 0.026(3) -0.010(3)
C11 0.046(3) 0.043(3) 0.031(2) -0.002(2) 0.010(2) 0.005(2)
C12 0.042(2) 0.048(3) 0.030(2) 0.002(2) 0.0102(19) 0.006(2)
C13 0.042(2) 0.040(3) 0.034(2) 0.006(2) 0.014(2) 0.008(2)
C14 0.037(2) 0.056(3) 0.044(3) 0.009(2) 0.013(2) -0.001(2)
C15 0.036(2) 0.064(3) 0.033(2) 0.009(2) 0.0046(19) 0.004(2)
C16 0.040(2) 0.039(3) 0.034(2) 0.009(2) 0.0099(19) 0.005(2)
C17 0.037(2) 0.038(3) 0.033(2) 0.0032(19) 0.0112(19) 0.004(2)
C18 0.043(2) 0.037(2) 0.032(2) -0.0013(19) 0.0106(19) 0.003(2)
C19 0.050(3) 0.052(3) 0.042(3) 0.000(2) 0.008(2) -0.009(2)
C20 0.043(3) 0.043(3) 0.045(3) -0.009(2) 0.004(2) -0.004(2)
C21 0.042(3) 0.047(3) 0.039(3) -0.011(2) 0.010(2) -0.006(2)
C22 0.049(3) 0.051(3) 0.042(3) -0.001(2) 0.018(2) -0.008(2)
C23 0.049(3) 0.079(4) 0.063(4) -0.021(3) 0.023(3) -0.017(3)
C24 0.049(3) 0.099(5) 0.080(5) -0.033(4) 0.019(3) -0.007(3)
C25 0.048(3) 0.073(4) 0.075(4) -0.028(4) -0.009(3) 0.012(3)
C26 0.049(3) 0.061(4) 0.050(3) -0.011(3) -0.003(2) -0.002(3)
C27 0.046(3) 0.046(3) 0.035(2) 0.010(2) 0.012(2) 0.001(2)
C28 0.041(2) 0.036(2) 0.034(2) 0.0046(19) 0.0175(19) 0.0010(19)
C29 0.235(10) 0.051(4) 0.091(5) -0.007(4) 0.101(6) 0.012(5)
C30 0.108(6) 0.059(4) 0.163(8) -0.019(5) -0.020(6) -0.022(4)
C31 0.115(6) 0.057(4) 0.081(5) 0.017(4) 0.030(4) 0.011(4)
C32 0.136(6) 0.047(4) 0.102(5) -0.004(4) 0.070(5) -0.029(4)
C33 0.086(5) 0.062(4) 0.144(7) 0.004(5) 0.034(5) 0.019(4)
C34 0.115(6) 0.078(5) 0.075(4) -0.031(4) 0.009(4) -0.029(4)
C35 0.207(10) 0.120(7) 0.101(6) -0.014(5) 0.112(7) 0.000(7)
C36 0.282(13) 0.121(7) 0.116(7) -0.012(6) 0.136(8) -0.085(8)
C37 0.115(7) 0.288(13) 0.053(4) 0.065(7) 0.023(4) 0.026(8)
C38 0.049(3) 0.071(4) 0.049(3) 0.001(3) 0.018(2) -0.008(3)
C39 0.167(13) 0.30(2) 0.212(16) -0.149(16) -0.022(12) -0.061(13)
Cl1 0.1121(13) 0.0455(8) 0.0638(9) -0.0070(7) 0.0320(9) -0.0056(8)
Cl2 0.0456(7) 0.0749(10) 0.0473(7) 0.0038(7) 0.0103(6) 0.0069(6)
Cl3 0.228(6) 0.594(13) 0.266(7) 0.089(7) 0.081(5) 0.082(7)
Cl4 0.213(6) 0.665(17) 0.423(12) -0.154(12) 0.075(7) -0.020(7)
O1 0.119(4) 0.074(3) 0.072(3) -0.023(3) 0.043(3) -0.026(3)
O2 0.069(3) 0.150(5) 0.035(2) 0.010(2) 0.0055(19) -0.025(3)
O3 0.071(3) 0.089(3) 0.062(2) 0.031(2) 0.010(2) -0.026(2)
O4 0.042(2) 0.145(5) 0.104(4) -0.005(3) 0.030(2) -0.011(3)
O5 0.265(10) 0.188(8) 0.189(8) -0.070(7) 0.028(7) 0.013(7)
P1 0.0704(9) 0.0571(9) 0.0476(8) 0.0069(7) 0.0293(7) 0.0021(7)
P2 0.0481(8) 0.0600(9) 0.0670(9) 0.0058(8) 0.0232(7) -0.0002(7)
P3 0.0588(9) 0.0749(11) 0.0709(10) 0.0283(9) 0.0338(8) 0.0234(8)
P4 0.0834(10) 0.0378(7) 0.0468(8) 0.0013(6) 0.0220(7) -0.0077(7)
P5 0.0531(8) 0.0418(7) 0.0473(7) -0.0043(6) 0.0166(6) -0.0011(6)
P6 0.0872(11) 0.0654(10) 0.0392(7) 0.0023(7) 0.0309(7) -0.0083(8)
Ru1 0.0480(2) 0.0398(2) 0.0377(2) 0.00343(17) 0.01793(17) 0.00163(17)
Ru2 0.0422(2) 0.0396(2) 0.02917(19) 0.00082(16) 0.01274(15) -0.00463(16)

loop_
_atom_type_symbol
_atom_type_description
_atom_type_scat_dispersion_real
_atom_type_scat_dispersion_imag
_atom_type_scat_source
C C 0.0033 0.0016 'International Tables Vol C Tables 4.2.6.8 and 6.1.1.4'
H H 0.0000 0.0000 'International Tables Vol C Tables 4.2.6.8 and 6.1.1.4'
O O 0.0106 0.0060 'International Tables Vol C Tables 4.2.6.8 and 6.1.1.4'
P P 0.1023 0.0942 'International Tables Vol C Tables 4.2.6.8 and 6.1.1.4'
Cl Cl 0.1484 0.1585 'International Tables Vol C Tables 4.2.6.8 and 6.1.1.4'
Ru Ru -1.2594 0.8363 'International Tables Vol C Tables 4.2.6.8 and 6.1.1.4'

loop_
_geom_angle_atom_site_label_1
_geom_angle_atom_site_label_2
_geom_angle_atom_site_label_3
_geom_angle
P1 C1 H1A 109.5
P1 C1 H1B 109.5
H1A C1 H1B 109.5
P1 C1 H1C 109.5
H1A C1 H1C 109.5
H1B C1 H1C 109.5
P1 C2 H2A 109.5
P1 C2 H2B 109.5
H2A C2 H2B 109.5
P1 C2 H2C 109.5
H2A C2 H2C 109.5
H2B C2 H2C 109.5
P1 C3 H3A 109.5
P1 C3 H3B 109.5
H3A C3 H3B 109.5
P1 C3 H3C 109.5
H3A C3 H3C 109.5
H3B C3 H3C 109.5
P2 C4 H4A 109.5
P2 C4 H4B 109.5
H4A C4 H4B 109.5
P2 C4 H4C 109.5
H4A C4 H4C 109.5
H4B C4 H4C 109.5
P2 C5 H5A 109.5
P2 C5 H5B 109.5
H5A C5 H5B 109.5
P2 C5 H5C 109.5
H5A C5 H5C 109.5
H5B C5 H5C 109.5
P2 C6 H6A 109.5
P2 C6 H6B 109.5
H6A C6 H6B 109.5
P2 C6 H6C 109.5
H6A C6 H6C 109.5
H6B C6 H6C 109.5
P3 C7 H7A 109.5
P3 C7 H7B 109.5
H7A C7 H7B 109.5
P3 C7 H7C 109.5
H7A C7 H7C 109.5
H7B C7 H7C 109.5
P3 C8 H8A 109.5
P3 C8 H8B 109.5
H8A C8 H8B 109.5
P3 C8 H8C 109.5
H8A C8 H8C 109.5
H8B C8 H8C 109.5
P3 C9 H9A 109.5
P3 C9 H9B 109.5
H9A C9 H9B 109.5
P3 C9 H9C 109.5
H9A C9 H9C 109.5
H9B C9 H9C 109.5
O1 C10 Ru1 178.6(5)
C12 C11 Ru1 129.2(3)
C12 C11 H11 115.4
Ru1 C11 H11 115.4
C11 C12 C13 124.6(4)
C11 C12 H12 117.7
C13 C12 H12 117.7
C14 C13 C18 116.1(4)
C14 C13 C12 120.0(4)
C18 C13 C12 123.8(4)
C15 C14 C13 123.2(4)
C15 C14 H14 118.4
C13 C14 H14 118.4
C14 C15 C16 122.2(4)
C14 C15 H15 118.9
C16 C15 H15 118.9
C15 C16 C17 116.6(4)
C15 C16 C27 119.9(4)
C17 C16 C27 123.1(4)
C16 C17 C18 121.3(4)
C16 C17 C22 120.4(4)
C18 C17 C22 118.3(4)
C13 C18 C17 120.6(4)
C13 C18 C19 120.7(4)
C17 C18 C19 118.5(4)
O2 C19 C18 123.7(5)
O2 C19 C20 118.7(5)
C18 C19 C20 117.5(4)
C21 C20 C26 120.3(5)
C21 C20 C19 118.8(4)
C26 C20 C19 120.8(5)
C20 C21 C23 119.3(5)
C20 C21 C22 120.1(4)
C23 C21 C22 120.7(5)
O3 C22 C21 121.0(5)
O3 C22 C17 122.9(5)
C21 C22 C17 116.1(4)
C24 C23 C21 120.1(6)
C24 C23 H23 120.0
C21 C23 H23 120.0
C25 C24 C23 120.3(6)
C25 C24 H24 119.9
C23 C24 H24 119.9
C24 C25 C26 120.8(5)
C24 C25 H25 119.6
C26 C25 H25 119.6
C25 C26 C20 119.1(6)
C25 C26 H26 120.4
C20 C26 H26 120.4
C28 C27 C16 127.9(4)
C28 C27 H27 116.1
C16 C27 H27 116.1
C27 C28 Ru2 130.8(3)
C27 C28 H28 114.6
Ru2 C28 H28 114.6
P4 C29 H29A 109.5
P4 C29 H29B 109.5
H29A C29 H29B 109.5
P4 C29 H29C 109.5
H29A C29 H29C 109.5
H29B C29 H29C 109.5
P4 C30 H30A 109.5
P4 C30 H30B 109.5
H30A C30 H30B 109.5
P4 C30 H30C 109.5
H30A C30 H30C 109.5
H30B C30 H30C 109.5
P4 C31 H31A 109.5
P4 C31 H31B 109.5
H31A C31 H31B 109.5
P4 C31 H31C 109.5
H31A C31 H31C 109.5
H31B C31 H31C 109.5
P5 C32 H32A 109.5
P5 C32 H32B 109.5
H32A C32 H32B 109.5
P5 C32 H32C 109.5
H32A C32 H32C 109.5
H32B C32 H32C 109.5
P5 C33 H33A 109.5
P5 C33 H33B 109.5
H33A C33 H33B 109.5
P5 C33 H33C 109.5
H33A C33 H33C 109.5
H33B C33 H33C 109.5
P5 C34 H34A 109.5
P5 C34 H34B 109.5
H34A C34 H34B 109.5
P5 C34 H34C 109.5
H34A C34 H34C 109.5
H34B C34 H34C 109.5
P6 C35 H35A 109.5
P6 C35 H35B 109.5
H35A C35 H35B 109.5
P6 C35 H35C 109.5
H35A C35 H35C 109.5
H35B C35 H35C 109.5
P6 C36 H36A 109.5
P6 C36 H36B 109.5
H36A C36 H36B 109.5
P6 C36 H36C 109.5
H36A C36 H36C 109.5
H36B C36 H36C 109.5
P6 C37 H37A 109.5
P6 C37 H37B 109.5
H37A C37 H37B 109.5
P6 C37 H37C 109.5
H37A C37 H37C 109.5
H37B C37 H37C 109.5
O4 C38 Ru2 178.5(6)
Cl3 C39 Cl4 109.6(7)
Cl3 C39 H39A 109.6
Cl4 C39 H39A 109.8
Cl3 C39 H39B 109.7
Cl4 C39 H39B 109.9
H39A C39 H39B 108.2
H5D O5 H5E 120.0
C2 P1 C1 102.9(4)
C2 P1 C3 102.3(4)
C1 P1 C3 97.1(4)
C2 P1 Ru1 119.0(3)
C1 P1 Ru1 116.4(2)
C3 P1 Ru1 115.9(2)
C6 P2 C5 101.5(3)
C6 P2 C4 100.4(4)
C5 P2 C4 101.7(3)
C6 P2 Ru1 115.3(2)
C5 P2 Ru1 117.6(2)
C4 P2 Ru1 117.6(3)
C8 P3 C7 102.8(5)
C8 P3 C9 99.1(3)
C7 P3 C9 104.1(4)
C8 P3 Ru1 114.2(3)
C7 P3 Ru1 115.2(3)
C9 P3 Ru1 119.1(2)
C30 P4 C29 102.2(4)
C30 P4 C31 103.0(4)
C29 P4 C31 99.1(3)
C30 P4 Ru2 115.1(3)
C29 P4 Ru2 114.2(2)
C31 P4 Ru2 120.5(2)
C33 P5 C34 103.6(4)
C33 P5 C32 102.3(4)
C34 P5 C32 98.8(3)
C33 P5 Ru2 116.3(2)
C34 P5 Ru2 119.1(3)
C32 P5 Ru2 114.1(2)
C36 P6 C37 103.1(5)
C36 P6 C35 95.5(4)
C37 P6 C35 102.8(5)
C36 P6 Ru2 117.2(3)
C37 P6 Ru2 118.2(2)
C35 P6 Ru2 116.6(3)
C10 Ru1 C11 89.6(2)
C10 Ru1 P3 94.07(18)
C11 Ru1 P3 84.06(12)
C10 Ru1 P2 92.52(18)
C11 Ru1 P2 86.25(13)
P3 Ru1 P2 168.23(6)
C10 Ru1 P1 89.30(16)
C11 Ru1 P1 178.68(14)
P3 Ru1 P1 95.25(5)
P2 Ru1 P1 94.57(5)
C10 Ru1 Cl1 177.75(16)
C11 Ru1 Cl1 88.19(13)
P3 Ru1 Cl1 86.21(6)
P2 Ru1 Cl1 86.82(6)
P1 Ru1 Cl1 92.90(5)
C38 Ru2 C28 91.0(2)
C38 Ru2 P4 93.20(18)
C28 Ru2 P4 83.75(13)
C38 Ru2 P5 93.11(18)
C28 Ru2 P5 84.50(13)
P4 Ru2 P5 166.75(5)
C38 Ru2 P6 88.70(17)
C28 Ru2 P6 179.64(14)
P4 Ru2 P6 96.44(5)
P5 Ru2 P6 95.34(5)
C38 Ru2 Cl2 178.67(17)
C28 Ru2 Cl2 87.80(12)
P4 Ru2 Cl2 87.22(5)
P5 Ru2 Cl2 86.22(5)
P6 Ru2 Cl2 92.51(5)

loop_
_geom_bond_atom_site_label_1
_geom_bond_atom_site_label_2
_geom_bond_distance
C1 P1 1.820(6)
C1 H1A 0.9600
C1 H1B 0.9600
C1 H1C 0.9600
C2 P1 1.813(6)
C2 H2A 0.9600
C2 H2B 0.9600
C2 H2C 0.9600
C3 P1 1.835(7)
C3 H3A 0.9600
C3 H3B 0.9600
C3 H3C 0.9600
C4 P2 1.825(7)
C4 H4A 0.9600
C4 H4B 0.9600
C4 H4C 0.9600
C5 P2 1.819(6)
C5 H5A 0.9600
C5 H5B 0.9600
C5 H5C 0.9600
C6 P2 1.803(6)
C6 H6A 0.9600
C6 H6B 0.9600
C6 H6C 0.9600
C7 P3 1.818(8)
C7 H7A 0.9600
C7 H7B 0.9600
C7 H7C 0.9600
C8 P3 1.807(7)
C8 H8A 0.9600
C8 H8B 0.9600
C8 H8C 0.9600
C9 P3 1.822(6)
C9 H9A 0.9600
C9 H9B 0.9600
C9 H9C 0.9600
C10 O1 1.138(6)
C10 Ru1 1.814(6)
C11 C12 1.332(6)
C11 Ru1 2.093(4)
C11 H11 0.9300
C12 C13 1.474(6)
C12 H12 0.9300
C13 C14 1.396(6)
C13 C18 1.415(6)
C14 C15 1.370(6)
C14 H14 0.9300
C15 C16 1.397(6)
C15 H15 0.9300
C16 C17 1.405(6)
C16 C27 1.473(6)
C17 C18 1.426(6)
C17 C22 1.490(6)
C18 C19 1.481(6)
C19 O2 1.222(6)
C19 C20 1.496(7)
C20 C21 1.379(7)
C20 C26 1.388(7)
C21 C23 1.382(7)
C21 C22 1.483(7)
C22 O3 1.217(6)
C23 C24 1.368(8)
C23 H23 0.9300
C24 C25 1.366(9)
C24 H24 0.9300
C25 C26 1.368(8)
C25 H25 0.9300
C26 H26 0.9300
C27 C28 1.330(6)
C27 H27 0.9300
C28 Ru2 2.083(4)
C28 H28 0.9300
C29 P4 1.800(6)
C29 H29A 0.9600
C29 H29B 0.9600
C29 H29C 0.9600
C30 P4 1.792(7)
C30 H30A 0.9600
C30 H30B 0.9600
C30 H30C 0.9600
C31 P4 1.817(6)
C31 H31A 0.9600
C31 H31B 0.9600
C31 H31C 0.9600
C32 P5 1.813(6)
C32 H32A 0.9600
C32 H32B 0.9600
C32 H32C 0.9600
C33 P5 1.800(6)
C33 H33A 0.9600
C33 H33B 0.9600
C33 H33C 0.9600
C34 P5 1.807(6)
C34 H34A 0.9600
C34 H34B 0.9600
C34 H34C 0.9600
C35 P6 1.820(7)
C35 H35A 0.9600
C35 H35B 0.9600
C35 H35C 0.9600
C36 P6 1.795(7)
C36 H36A 0.9600
C36 H36B 0.9600
C36 H36C 0.9600
C37 P6 1.800(8)
C37 H37A 0.9600
C37 H37B 0.9600
C37 H37C 0.9600
C38 O4 1.148(6)
C38 Ru2 1.816(5)
C39 Cl3 1.612(16)
C39 Cl4 1.657(15)
C39 H39A 0.9700
C39 H39B 0.9700
Cl1 Ru1 2.4742(15)
Cl2 Ru2 2.4679(13)
O5 H5D 0.8600
O5 H5E 0.8600
P1 Ru1 2.4115(14)
P2 Ru1 2.3636(15)
P3 Ru1 2.3634(14)
P4 Ru2 2.3603(14)
P5 Ru2 2.3633(14)
P6 Ru2 2.4008(14)

loop_
_geom_torsion_atom_site_label_1
_geom_torsion_atom_site_label_2
_geom_torsion_atom_site_label_3
_geom_torsion_atom_site_label_4
_geom_torsion
Ru1 C11 C12 C13 175.7(3)
C11 C12 C13 C14 37.3(7)
C11 C12 C13 C18 -140.0(5)
C18 C13 C14 C15 -0.9(7)
C12 C13 C14 C15 -178.4(5)
C13 C14 C15 C16 -0.9(8)
C14 C15 C16 C17 0.9(7)
C14 C15 C16 C27 174.4(5)
C15 C16 C17 C18 0.9(7)
C27 C16 C17 C18 -172.5(4)
C15 C16 C17 C22 179.7(4)
C27 C16 C17 C22 6.3(7)
C14 C13 C18 C17 2.6(6)
C12 C13 C18 C17 -180.0(4)
C14 C13 C18 C19 -172.3(4)
C12 C13 C18 C19 5.1(7)
C16 C17 C18 C13 -2.7(7)
C22 C17 C18 C13 178.5(4)
C16 C17 C18 C19 172.3(4)
C22 C17 C18 C19 -6.5(6)
C13 C18 C19 O2 -23.7(8)
C17 C18 C19 O2 161.3(5)
C13 C18 C19 C20 154.0(4)
C17 C18 C19 C20 -21.0(6)
O2 C19 C20 C21 -157.2(5)
C18 C19 C20 C21 25.0(7)
O2 C19 C20 C26 21.6(8)
C18 C19 C20 C26 -156.2(5)
C26 C20 C21 C23 -0.8(7)
C19 C20 C21 C23 178.0(5)
C26 C20 C21 C22 -179.5(4)
C19 C20 C21 C22 -0.7(7)
C20 C21 C22 O3 154.3(5)
C23 C21 C22 O3 -24.4(8)
C20 C21 C22 C17 -26.8(7)
C23 C21 C22 C17 154.6(5)
C16 C17 C22 O3 30.4(7)
C18 C17 C22 O3 -150.8(5)
C16 C17 C22 C21 -148.5(4)
C18 C17 C22 C21 30.3(6)
C20 C21 C23 C24 3.1(8)
C22 C21 C23 C24 -178.2(5)
C21 C23 C24 C25 -3.4(9)
C23 C24 C25 C26 1.3(10)
C24 C25 C26 C20 0.9(9)
C21 C20 C26 C25 -1.2(8)
C19 C20 C26 C25 180.0(5)
C15 C16 C27 C28 23.3(8)
C17 C16 C27 C28 -163.5(5)
C16 C27 C28 Ru2 -175.4(4)
C12 C11 Ru1 C10 14.0(5)
C12 C11 Ru1 P3 -80.1(4)
C12 C11 Ru1 P2 106.5(4)
C12 C11 Ru1 Cl1 -166.5(4)
C8 P3 Ru1 C10 -118.1(4)
C7 P3 Ru1 C10 0.6(4)
C9 P3 Ru1 C10 125.3(3)
C8 P3 Ru1 C11 -28.9(4)
C7 P3 Ru1 C11 89.8(3)
C9 P3 Ru1 C11 -145.5(3)
C8 P3 Ru1 P2 5.9(5)
C7 P3 Ru1 P2 124.5(4)
C9 P3 Ru1 P2 -110.8(4)
C8 P3 Ru1 P1 152.3(4)
C7 P3 Ru1 P1 -89.1(3)
C9 P3 Ru1 P1 35.6(3)
C8 P3 Ru1 Cl1 59.7(4)
C7 P3 Ru1 Cl1 178.4(3)
C9 P3 Ru1 Cl1 -56.9(3)
C6 P2 Ru1 C10 104.6(3)
C5 P2 Ru1 C10 -135.7(3)
C4 P2 Ru1 C10 -13.6(3)
C6 P2 Ru1 C11 15.1(3)
C5 P2 Ru1 C11 134.8(3)
C4 P2 Ru1 C11 -103.0(3)
C6 P2 Ru1 P3 -19.5(5)
C5 P2 Ru1 P3 100.2(4)
C4 P2 Ru1 P3 -137.6(4)
C6 P2 Ru1 P1 -165.9(3)
C5 P2 Ru1 P1 -46.2(3)
C4 P2 Ru1 P1 75.9(3)
C6 P2 Ru1 Cl1 -73.3(3)
C5 P2 Ru1 Cl1 46.5(3)
C4 P2 Ru1 Cl1 168.6(3)
C2 P1 Ru1 C10 -179.1(4)
C1 P1 Ru1 C10 56.9(4)
C3 P1 Ru1 C10 -56.3(4)
C2 P1 Ru1 P3 -85.0(3)
C1 P1 Ru1 P3 150.9(3)
C3 P1 Ru1 P3 37.7(3)
C2 P1 Ru1 P2 88.5(3)
C1 P1 Ru1 P2 -35.6(3)
C3 P1 Ru1 P2 -148.8(3)
C2 P1 Ru1 Cl1 1.4(3)
C1 P1 Ru1 Cl1 -122.7(3)
C3 P1 Ru1 Cl1 124.1(3)
C27 C28 Ru2 C38 4.0(5)
C27 C28 Ru2 P4 -89.1(5)
C27 C28 Ru2 P5 97.1(5)
C27 C28 Ru2 Cl2 -176.5(5)
C30 P4 Ru2 C38 -6.1(4)
C29 P4 Ru2 C38 -123.9(4)
C31 P4 Ru2 C38 118.3(3)
C30 P4 Ru2 C28 84.6(4)
C29 P4 Ru2 C28 -33.3(4)
C31 P4 Ru2 C28 -151.0(3)
C30 P4 Ru2 P5 112.3(4)
C29 P4 Ru2 P5 -5.5(4)
C31 P4 Ru2 P5 -123.3(3)
C30 P4 Ru2 P6 -95.1(4)
C29 P4 Ru2 P6 147.1(3)
C31 P4 Ru2 P6 29.3(3)
C30 P4 Ru2 Cl2 172.7(4)
C29 P4 Ru2 Cl2 54.8(3)
C31 P4 Ru2 Cl2 -62.9(3)
C33 P5 Ru2 C38 -3.6(4)
C34 P5 Ru2 C38 -128.7(3)
C32 P5 Ru2 C38 115.1(3)
C33 P5 Ru2 C28 -94.3(3)
C34 P5 Ru2 C28 140.6(3)
C32 P5 Ru2 C28 24.4(3)
C33 P5 Ru2 P4 -122.0(4)
C34 P5 Ru2 P4 112.9(4)
C32 P5 Ru2 P4 -3.3(4)
C33 P5 Ru2 P6 85.4(3)
C34 P5 Ru2 P6 -39.7(3)
C32 P5 Ru2 P6 -155.9(3)
C33 P5 Ru2 Cl2 177.5(3)
C34 P5 Ru2 Cl2 52.4(3)
C32 P5 Ru2 Cl2 -63.8(3)
C36 P6 Ru2 C38 -55.6(5)
C37 P6 Ru2 C38 180.0(5)
C35 P6 Ru2 C38 56.7(4)
C36 P6 Ru2 P4 37.5(4)
C37 P6 Ru2 P4 -86.9(5)
C35 P6 Ru2 P4 149.8(4)
C36 P6 Ru2 P5 -148.6(4)
C37 P6 Ru2 P5 87.0(5)
C35 P6 Ru2 P5 -36.3(4)
C36 P6 Ru2 Cl2 125.0(4)
C37 P6 Ru2 Cl2 0.6(5)
C35 P6 Ru2 Cl2 -122.7(4)
